data_7055757
loop_
_publ_author_name
'Markiewicz, Karolina H.'
'Zembko, Paula'
'P\'o\/ltorak, Katarzyna'
'Misztalewska, Iwona'
'Wojtulewski, S\/lawomir'
'Majcher, Anna M.'
'Fornal, Emilia'
'Wilczewska, Agnieszka Z.'

_publ_section_title
;
 Magnetic nanoparticles with chelating shells prepared by RAFT/MADIX
 polymerization
;
_journal_issue 11
_journal_name_full 'New J. Chem.'
_journal_page_first 9223
_journal_paper_doi 10.1039/C6NJ01938B
_journal_volume 40
_journal_year 2016
_chemical_formula_moiety 'C17 H18 N3 S, C H4 O, Cl'
_chemical_formula_sum 'C18 H22 Cl N3 O S'
_chemical_formula_weight 363.90
_chemical_name_systematic
'(1E,2E)-1-{amino[(4-ethenylbenzyl)sulfanyl]methylidene}-2-benzylidenehydrazinium chloride - methanol (1:1:1)'
_space_group_crystal_system triclinic
_space_group_IT_number 2
_space_group_name_Hall '-P 1'
_space_group_name_H-M_alt 'P -1'
_symmetry_space_group_name_Hall '-P 1'
_symmetry_space_group_name_H-M 'P -1'
_atom_sites_solution_hydrogens geom
_atom_sites_solution_primary iterative
_atom_sites_solution_secondary difmap
_audit_creation_date 2015-02-16
_audit_creation_method
;
Olex2 1.2
(compiled 2014.12.26 svn.r3119 for OlexSys, GUI svn.r4975)
;
_audit_update_record
;
2015-02-16 deposited with the CCDC.
2016-09-07 downloaded from the CCDC.
;
_cell_angle_alpha 67.799(2)
_cell_angle_beta 68.787(2)
_cell_angle_gamma 66.310(2)
_cell_formula_units_Z 2
_cell_length_a 9.4176(2)
_cell_length_b 10.2256(2)
_cell_length_c 11.8640(3)
_cell_measurement_reflns_used 13960
_cell_measurement_temperature 100.1(6)
_cell_measurement_theta_max 36.9700
_cell_measurement_theta_min 3.3560
_cell_volume 938.48(4)
_computing_cell_refinement
;
CrysAlisPro, Agilent Technologies,
Version 1.171.37.35 (release 13-08-2014 CrysAlis171 .NET)
(compiled Aug 13 2014,18:06:01)
;
_computing_data_collection
;
CrysAlisPro, Agilent Technologies,
Version 1.171.37.35 (release 13-08-2014 CrysAlis171 .NET)
(compiled Aug 13 2014,18:06:01)
;
_computing_data_reduction
;
CrysAlisPro, Agilent Technologies,
Version 1.171.37.35 (release 13-08-2014 CrysAlis171 .NET)
(compiled Aug 13 2014,18:06:01)
;
_computing_molecular_graphics 'Olex2 (Dolomanov et al., 2009)'
_computing_publication_material 'Olex2 (Dolomanov et al., 2009)'
_computing_structure_refinement 'ShelXL (Sheldrick, 2008)'
_computing_structure_solution 'olex2.solve (Bourhis et al., 2015)'
_diffrn_ambient_environment N~2~
_diffrn_ambient_temperature 100.1(6)
_diffrn_detector 'CCD plate'
_diffrn_detector_area_resol_mean 8
_diffrn_detector_type Atlas
_diffrn_measured_fraction_theta_full 0.996
_diffrn_measured_fraction_theta_max 0.998
_diffrn_measurement_details
;
  1 omega  -61.00   42.00   1.0000   27.1850
omega____ theta____ kappa____ phi______ frames
    -      -31.5329   57.0000  -90.0000 103

  2 omega  -61.00   42.00   1.0000   27.1850
omega____ theta____ kappa____ phi______ frames
    -      -31.5329   57.0000  -30.0000 103

  3 omega   -1.00  111.00   1.0000   27.1850
omega____ theta____ kappa____ phi______ frames
    -       32.1579   77.0000    0.0000 112

  4 omega   -1.00  111.00   1.0000   27.1850
omega____ theta____ kappa____ phi______ frames
    -       32.1579   77.0000   60.0000 112

  5 omega    3.00  106.00   1.0000   27.1850
omega____ theta____ kappa____ phi______ frames
    -       32.1579   57.0000  150.0000 103

  6 omega   -1.00  111.00   1.0000   27.1850
omega____ theta____ kappa____ phi______ frames
    -       32.1579   77.0000 -150.0000 112

  7 omega    3.00  106.00   1.0000   27.1850
omega____ theta____ kappa____ phi______ frames
    -       32.1579   57.0000  -60.0000 103

  8 omega   -1.00  111.00   1.0000   27.1850
omega____ theta____ kappa____ phi______ frames
    -       32.1579   77.0000 -180.0000 112

  9 omega   -1.00  111.00   1.0000   27.1850
omega____ theta____ kappa____ phi______ frames
    -       32.1579   77.0000  -30.0000 112

 10 omega  -65.00   47.00   1.0000   27.1850
omega____ theta____ kappa____ phi______ frames
    -      -31.5329   77.0000   30.0000 112

 11 omega  -65.00   44.00   1.0000   27.1850
omega____ theta____ kappa____ phi______ frames
    -      -31.5329   77.0000 -180.0000 109

 12 omega  -61.00   42.00   1.0000   27.1850
omega____ theta____ kappa____ phi______ frames
    -      -31.5329   57.0000  120.0000 103
;
_diffrn_measurement_device 'four-circle diffractometer'
_diffrn_measurement_device_type 'SuperNova, Dual, Mo at zero, Atlas'
_diffrn_measurement_method '\w and \f scans'
_diffrn_orient_matrix_UB_11 -0.0561667000
_diffrn_orient_matrix_UB_12 0.0071129000
_diffrn_orient_matrix_UB_13 -0.0304502000
_diffrn_orient_matrix_UB_21 0.0485267000
_diffrn_orient_matrix_UB_22 0.0280819000
_diffrn_orient_matrix_UB_23 -0.0589767000
_diffrn_orient_matrix_UB_31 0.0411974000
_diffrn_orient_matrix_UB_32 -0.0731994000
_diffrn_orient_matrix_UB_33 -0.0060650000
_diffrn_radiation_monochromator graphite
_diffrn_radiation_probe x-ray
_diffrn_radiation_type MoK\a
_diffrn_radiation_wavelength 0.71073
_diffrn_reflns_av_R_equivalents 0.0463
_diffrn_reflns_av_unetI/netI 0.0338
_diffrn_reflns_limit_h_max 15
_diffrn_reflns_limit_h_min -15
_diffrn_reflns_limit_k_max 17
_diffrn_reflns_limit_k_min -17
_diffrn_reflns_limit_l_max 19
_diffrn_reflns_limit_l_min -19
_diffrn_reflns_number 45409
_diffrn_reflns_theta_full 26.00
_diffrn_reflns_theta_max 36.32
_diffrn_reflns_theta_min 2.77
_diffrn_source 'sealed tube'
_exptl_absorpt_coefficient_mu 0.324
_exptl_absorpt_correction_T_max 1.00000
_exptl_absorpt_correction_T_min 0.74865
_exptl_absorpt_correction_type multi-scan
_exptl_absorpt_process_details
;
CrysAlisPro, Agilent Technologies,
Version 1.171.37.35 (release 13-08-2014 CrysAlis171 .NET)
(compiled Aug 13 2014,18:06:01)
Empirical absorption correction using spherical harmonics,
 implemented in SCALE3 ABSPACK scaling algorithm.
Empirical absorption correction using spherical harmonics,
 implemented in SCALE3 ABSPACK scaling algorithm.
;
_exptl_crystal_colour 'clear light colourless'
_exptl_crystal_colour_lustre clear
_exptl_crystal_colour_modifier light
_exptl_crystal_colour_primary colourless
_exptl_crystal_density_diffrn 1.288
_exptl_crystal_density_method 'not measured'
_exptl_crystal_description irregular
_exptl_crystal_F_000 384
_exptl_crystal_recrystallization_method 'Re-crystallisation from solvent: methanol'
_exptl_crystal_size_max 0.2984
_exptl_crystal_size_mid 0.2133
_exptl_crystal_size_min 0.0934
_refine_diff_density_max 0.716
_refine_diff_density_min -0.342
_refine_diff_density_rms 0.074
_refine_ls_extinction_method none
_refine_ls_goodness_of_fit_ref 1.034
_refine_ls_hydrogen_treatment mixed
_refine_ls_matrix_type full
_refine_ls_number_parameters 230
_refine_ls_number_reflns 9081
_refine_ls_number_restraints 0
_refine_ls_restrained_S_all 1.034
_refine_ls_R_factor_all 0.0656
_refine_ls_R_factor_gt 0.0446
_refine_ls_shift/su_max 0.000
_refine_ls_shift/su_mean 0.000
_refine_ls_structure_factor_coef Fsqd
_refine_ls_weighting_details 'calc w=1/[\s^2^(Fo^2^)+(0.0579P)^2^+0.3447P] where P=(Fo^2^+2Fc^2^)/3'
_refine_ls_weighting_scheme calc
_refine_ls_wR_factor_gt 0.1116
_refine_ls_wR_factor_ref 0.1258
_reflns_number_gt 6918
_reflns_number_total 9081
_reflns_threshold_expression >2sigma(I)
_cod_data_source_file c6nj01938b2.cif
_cod_data_source_block exp_2220
_cod_depositor_comments 'Adding full bibliography for 7055756--7055757.cif.'
_cod_original_cell_volume 938.49(4)
_cod_database_code 7055757
_chemical_oxdiff_formula 'C18 H22 N3 S1 Cl1 O1'
_chemical_oxdiff_usercomment 100K
_reflns_odcompleteness_completeness 99.92
_reflns_odcompleteness_iscentric 1
_reflns_odcompleteness_theta 36.23
_olex2_refinement_description
;
1. Fixed Uiso
 At 1.2 times of:
  All C(H) groups, All C(H,H) groups, All N(H) groups, All N(H,H) groups
 At 1.5 times of:
  All C(H,H,H) groups
2.a Secondary CH2 refined with riding coordinates:
 C9(H9A,H9B)
2.b Aromatic/amide H refined with riding coordinates:
 N2(H2A), C2(H2), C3(H3), C5(H5), C6(H6), C7(H7), C11(H11), C13(H13), C14(H14),
  C15(H15), C16(H16), C17(H17)
2.c X=CH2 refined with riding coordinates:
 N1(H1A,H1B)
2.d Idealised Me refined as rotating group:
 C18(H18A,H18B,H18C)
;
_olex2_submission_original_sample_id M2
_olex2_submission_special_instructions 'No special instructions were received'

loop_
_space_group_symop_id
_space_group_symop_operation_xyz
1 'x, y, z'
2 '-x, -y, -z'

loop_
_atom_site_label
_atom_site_type_symbol
_atom_site_fract_x
_atom_site_fract_y
_atom_site_fract_z
_atom_site_U_iso_or_equiv
_atom_site_adp_type
_atom_site_occupancy
_atom_site_calc_flag
_atom_site_refinement_flags_posn
S1 S 0.48296(3) 0.60805(4) 0.33087(3) 0.02340(7) Uani 1 d .
N1 N 0.18054(12) 0.60426(11) 0.45776(9) 0.02069(17) Uani 1 d .
H1A H 0.0889 0.6370 0.5060 0.025 Uiso 1 calc R
H1B H 0.1982 0.5321 0.4289 0.025 Uiso 1 calc R
N2 N 0.27088(11) 0.77615(10) 0.47089(9) 0.01850(16) Uani 1 d .
H2A H 0.3382 0.8254 0.4403 0.022 Uiso 1 calc R
N3 N 0.13599(11) 0.81070(10) 0.56589(9) 0.01797(15) Uani 1 d .
C1 C 0.59130(13) 0.50099(13) 0.12985(10) 0.01985(18) Uani 1 d .
C2 C 0.72763(16) 0.38025(16) 0.14429(11) 0.0291(2) Uani 1 d .
H2 H 0.7311 0.3128 0.2229 0.035 Uiso 1 calc R
C3 C 0.85903(15) 0.35884(16) 0.04286(12) 0.0296(3) Uani 1 d .
H3 H 0.9494 0.2774 0.0544 0.035 Uiso 1 calc R
C4 C 0.85680(14) 0.45864(13) -0.07650(11) 0.0217(2) Uani 1 d .
C5 C 0.71885(15) 0.57981(13) -0.09034(11) 0.0231(2) Uani 1 d .
H5 H 0.7145 0.6471 -0.1689 0.028 Uiso 1 calc R
C6 C 0.58855(14) 0.60103(13) 0.01148(11) 0.0228(2) Uani 1 d .
H6 H 0.4984 0.6829 0.0006 0.027 Uiso 1 calc R
C7 C 0.98992(15) 0.43845(15) -0.18865(12) 0.0278(2) Uani 1 d .
H7 H 0.9749 0.5086 -0.2644 0.033 Uiso 1 calc R
C8 C 1.12788(17) 0.33161(19) -0.19301(15) 0.0357(3) Uani 1 d .
H8A H 1.208(2) 0.326(2) -0.2707(19) 0.039(5) Uiso 1 d .
H8B H 1.155(3) 0.256(3) -0.117(2) 0.049(6) Uiso 1 d .
C9 C 0.44714(14) 0.52080(14) 0.23883(11) 0.0234(2) Uani 1 d .
H9A H 0.4323 0.4254 0.2901 0.028 Uiso 1 calc R
H9B H 0.3518 0.5832 0.2087 0.028 Uiso 1 calc R
C10 C 0.29342(12) 0.66434(12) 0.42820(10) 0.01769(17) Uani 1 d .
C11 C 0.11741(13) 0.92485(12) 0.59795(10) 0.01811(17) Uani 1 d .
H11 H 0.1873 0.9810 0.5540 0.022 Uiso 1 calc R
C12 C -0.01454(13) 0.96566(11) 0.70399(10) 0.01776(17) Uani 1 d .
C13 C -0.13592(14) 0.89842(13) 0.75951(12) 0.0235(2) Uani 1 d .
H13 H -0.1382 0.8306 0.7261 0.028 Uiso 1 calc R
C14 C -0.25274(15) 0.93348(14) 0.86454(13) 0.0276(2) Uani 1 d .
H14 H -0.3333 0.8887 0.9016 0.033 Uiso 1 calc R
C15 C -0.25060(15) 1.03522(14) 0.91518(12) 0.0264(2) Uani 1 d .
H15 H -0.3286 1.0571 0.9864 0.032 Uiso 1 calc R
C16 C -0.13206(16) 1.10378(13) 0.85921(12) 0.0256(2) Uani 1 d .
H16 H -0.1307 1.1720 0.8926 0.031 Uiso 1 calc R
C17 C -0.01499(14) 1.07050(13) 0.75292(11) 0.02173(19) Uani 1 d .
H17 H 0.0631 1.1182 0.7144 0.026 Uiso 1 calc R
O1 O 0.48775(12) 0.10804(13) 0.58667(10) 0.0320(2) Uani 1 d .
H1 H 0.413(3) 0.157(3) 0.550(2) 0.066(8) Uiso 1 d .
C18 C 0.44511(17) -0.00600(18) 0.69190(14) 0.0333(3) Uani 1 d .
H18A H 0.4072 -0.0628 0.6672 0.050 Uiso 1 calc GR
H18B H 0.3621 0.0369 0.7556 0.050 Uiso 1 calc GR
H18C H 0.5370 -0.0697 0.7245 0.050 Uiso 1 calc GR
Cl1 Cl 0.21172(3) 0.28172(3) 0.45330(3) 0.02139(6) Uani 1 d .

loop_
_atom_site_aniso_label
_atom_site_aniso_U_11
_atom_site_aniso_U_22
_atom_site_aniso_U_33
_atom_site_aniso_U_23
_atom_site_aniso_U_13
_atom_site_aniso_U_12
S1 0.01556(11) 0.03363(15) 0.02290(13) -0.01520(11) 0.00013(9) -0.00674(10)
N1 0.0188(4) 0.0206(4) 0.0223(4) -0.0098(3) 0.0017(3) -0.0081(3)
N2 0.0160(4) 0.0208(4) 0.0189(4) -0.0076(3) -0.0008(3) -0.0070(3)
N3 0.0163(4) 0.0193(4) 0.0176(4) -0.0067(3) -0.0019(3) -0.0051(3)
C1 0.0194(4) 0.0223(5) 0.0186(4) -0.0092(4) 0.0002(3) -0.0082(4)
C2 0.0264(6) 0.0336(6) 0.0176(5) -0.0059(4) -0.0036(4) -0.0022(5)
C3 0.0223(5) 0.0332(6) 0.0231(5) -0.0092(5) -0.0036(4) 0.0008(5)
C4 0.0211(5) 0.0243(5) 0.0209(4) -0.0108(4) 0.0015(4) -0.0096(4)
C5 0.0260(5) 0.0191(4) 0.0205(5) -0.0045(4) 0.0005(4) -0.0097(4)
C6 0.0221(5) 0.0177(4) 0.0241(5) -0.0061(4) -0.0001(4) -0.0063(4)
C7 0.0248(5) 0.0310(6) 0.0240(5) -0.0109(4) 0.0039(4) -0.0107(5)
C8 0.0238(6) 0.0438(8) 0.0354(7) -0.0193(6) 0.0048(5) -0.0094(5)
C9 0.0219(5) 0.0288(5) 0.0213(5) -0.0125(4) 0.0029(4) -0.0114(4)
C10 0.0159(4) 0.0196(4) 0.0161(4) -0.0056(3) -0.0024(3) -0.0048(3)
C11 0.0176(4) 0.0181(4) 0.0184(4) -0.0050(3) -0.0034(3) -0.0062(3)
C12 0.0181(4) 0.0158(4) 0.0190(4) -0.0051(3) -0.0036(3) -0.0054(3)
C13 0.0208(5) 0.0237(5) 0.0280(5) -0.0124(4) 0.0003(4) -0.0095(4)
C14 0.0229(5) 0.0266(5) 0.0324(6) -0.0140(5) 0.0043(4) -0.0111(4)
C15 0.0265(5) 0.0223(5) 0.0260(5) -0.0112(4) 0.0020(4) -0.0066(4)
C16 0.0294(6) 0.0216(5) 0.0269(5) -0.0123(4) -0.0015(4) -0.0086(4)
C17 0.0231(5) 0.0196(4) 0.0239(5) -0.0087(4) -0.0019(4) -0.0089(4)
O1 0.0249(4) 0.0397(5) 0.0376(5) -0.0093(4) -0.0097(4) -0.0152(4)
C18 0.0253(6) 0.0391(7) 0.0322(6) -0.0100(5) -0.0054(5) -0.0079(5)
Cl1 0.02019(11) 0.01859(11) 0.02330(12) -0.00515(9) -0.00135(9) -0.00802(9)

loop_
_atom_type_symbol
_atom_type_description
_atom_type_scat_dispersion_real
_atom_type_scat_dispersion_imag
_atom_type_scat_source
C C 0.0033 0.0016 'International Tables Vol C Tables 4.2.6.8 and 6.1.1.4'
H H 0.0000 0.0000 'International Tables Vol C Tables 4.2.6.8 and 6.1.1.4'
N N 0.0061 0.0033 'International Tables Vol C Tables 4.2.6.8 and 6.1.1.4'
O O 0.0106 0.0060 'International Tables Vol C Tables 4.2.6.8 and 6.1.1.4'
S S 0.1246 0.1234 'International Tables Vol C Tables 4.2.6.8 and 6.1.1.4'
Cl Cl 0.1484 0.1585 'International Tables Vol C Tables 4.2.6.8 and 6.1.1.4'

loop_
_exptl_crystal_face_index_h
_exptl_crystal_face_index_k
_exptl_crystal_face_index_l
_exptl_crystal_face_perp_dist
_exptl_oxdiff_crystal_face_indexfrac_h
_exptl_oxdiff_crystal_face_indexfrac_k
_exptl_oxdiff_crystal_face_indexfrac_l
_exptl_oxdiff_crystal_face_x
_exptl_oxdiff_crystal_face_y
_exptl_oxdiff_crystal_face_z
2 14 6 0.1307 2.0031 14.0104 6.0069 -0.1958 0.1364 -0.9795
-2 -14 -6 0.0767 -2.0031 -14.0104 -6.0069 0.1958 -0.1364 0.9795
13 1 3 0.0952 13.0061 1.0052 3.0117 -0.8151 0.4818 0.4440
-13 -1 -3 0.1512 -13.0061 -1.0052 -3.0117 0.8151 -0.4818 -0.4440
-1 1 -15 0.0406 -0.9884 1.0063 -15.0041 0.5195 0.8652 -0.0234
1 -1 15 0.0537 0.9884 -1.0063 15.0041 -0.5195 -0.8652 0.0234
0 -10 -13 0.0508 0.0055 -10.0034 -13.0058 0.3246 0.4864 0.8113
2 2 16 0.0544 1.9896 1.9963 16.0059 -0.5849 -0.7914 -0.1612
0 8 15 0.0668 -0.0080 8.0009 15.0057 -0.3996 -0.6607 -0.6770
1 3 16 0.0503 0.9895 2.9967 16.0054 -0.5216 -0.8118 -0.2757
-1 13 5 0.1055 -0.9984 13.0086 5.0039 -0.0038 0.0217 -1.0237
12 7 11 0.1148 12.0020 7.0067 11.0144 -0.9597 0.1296 -0.0852
0 0 -15 0.0297 0.0117 0.0059 -15.0035 0.4562 0.8856 0.0910
-5 -14 -5 0.0861 -5.0057 -14.0120 -5.0091 0.3340 -0.3410 0.8498
-6 -14 -10 0.0790 -6.0024 -14.0105 -10.0111 0.5423 -0.0943 0.8390

loop_
_geom_angle_atom_site_label_1
_geom_angle_atom_site_label_2
_geom_angle_atom_site_label_3
_geom_angle
C10 S1 C9 102.19(5)
H1A N1 H1B 120.0
C10 N1 H1A 120.0
C10 N1 H1B 120.0
N3 N2 H2A 121.0
C10 N2 H2A 121.0
C10 N2 N3 118.04(9)
C11 N3 N2 114.69(9)
C2 C1 C6 118.72(10)
C2 C1 C9 120.73(11)
C6 C1 C9 120.51(11)
C1 C2 H2 119.5
C1 C2 C3 120.91(11)
C3 C2 H2 119.5
C2 C3 H3 119.7
C2 C3 C4 120.67(12)
C4 C3 H3 119.7
C3 C4 C7 123.10(11)
C5 C4 C3 118.08(10)
C5 C4 C7 118.77(11)
C4 C5 H5 119.5
C6 C5 C4 120.95(11)
C6 C5 H5 119.5
C1 C6 H6 119.7
C5 C6 C1 120.68(11)
C5 C6 H6 119.7
C4 C7 H7 116.5
C8 C7 C4 126.96(13)
C8 C7 H7 116.5
C7 C8 H8A 121.6(12)
C7 C8 H8B 121.6(13)
H8A C8 H8B 116.8(17)
S1 C9 H9A 110.3
S1 C9 H9B 110.3
C1 C9 S1 107.25(8)
C1 C9 H9A 110.3
C1 C9 H9B 110.3
H9A C9 H9B 108.5
N1 C10 S1 124.07(8)
N1 C10 N2 121.87(10)
N2 C10 S1 114.06(8)
N3 C11 H11 120.2
N3 C11 C12 119.66(9)
C12 C11 H11 120.2
C13 C12 C11 121.58(10)
C17 C12 C11 118.75(9)
C17 C12 C13 119.63(10)
C12 C13 H13 120.2
C14 C13 C12 119.65(11)
C14 C13 H13 120.2
C13 C14 H14 119.7
C13 C14 C15 120.63(11)
C15 C14 H14 119.7
C14 C15 H15 120.1
C16 C15 C14 119.86(11)
C16 C15 H15 120.1
C15 C16 H16 120.0
C15 C16 C17 120.01(11)
C17 C16 H16 120.0
C12 C17 H17 119.9
C16 C17 C12 120.19(10)
C16 C17 H17 119.9
C18 O1 H1 110.8(18)
O1 C18 H18A 109.5
O1 C18 H18B 109.5
O1 C18 H18C 109.5
H18A C18 H18B 109.5
H18A C18 H18C 109.5
H18B C18 H18C 109.5

loop_
_geom_bond_atom_site_label_1
_geom_bond_atom_site_label_2
_geom_bond_distance
S1 C9 1.8295(12)
S1 C10 1.7424(11)
N1 H1A 0.8600
N1 H1B 0.8600
N1 C10 1.3125(14)
N2 H2A 0.8600
N2 N3 1.3831(13)
N2 C10 1.3318(14)
N3 C11 1.2887(14)
C1 C2 1.3884(17)
C1 C6 1.3924(16)
C1 C9 1.5041(15)
C2 H2 0.9300
C2 C3 1.3897(17)
C3 H3 0.9300
C3 C4 1.3998(18)
C4 C5 1.3990(17)
C4 C7 1.4755(16)
C5 H5 0.9300
C5 C6 1.3869(16)
C6 H6 0.9300
C7 H7 0.9300
C7 C8 1.318(2)
C8 H8A 0.96(2)
C8 H8B 0.98(2)
C9 H9A 0.9700
C9 H9B 0.9700
C11 H11 0.9300
C11 C12 1.4662(15)
C12 C13 1.3992(15)
C12 C17 1.3969(15)
C13 H13 0.9300
C13 C14 1.3857(17)
C14 H14 0.9300
C14 C15 1.3934(18)
C15 H15 0.9300
C15 C16 1.3854(18)
C16 H16 0.9300
C16 C17 1.3922(16)
C17 H17 0.9300
O1 H1 0.85(3)
O1 C18 1.4118(18)
C18 H18A 0.9600
C18 H18B 0.9600
C18 H18C 0.9600

loop_
_geom_torsion_atom_site_label_1
_geom_torsion_atom_site_label_2
_geom_torsion_atom_site_label_3
_geom_torsion_atom_site_label_4
_geom_torsion
N2 N3 C11 C12 -175.42(9)
N3 N2 C10 S1 -168.59(8)
N3 N2 C10 N1 11.73(16)
N3 C11 C12 C13 -10.06(16)
N3 C11 C12 C17 167.65(11)
C1 C2 C3 C4 -0.1(2)
C2 C1 C6 C5 0.60(18)
C2 C1 C9 S1 82.48(13)
C2 C3 C4 C5 0.0(2)
C2 C3 C4 C7 -177.43(13)
C3 C4 C5 C6 0.48(18)
C3 C4 C7 C8 -2.8(2)
C4 C5 C6 C1 -0.77(18)
C5 C4 C7 C8 179.85(14)
C6 C1 C2 C3 -0.2(2)
C6 C1 C9 S1 -99.60(11)
C7 C4 C5 C6 177.98(11)
C9 S1 C10 N1 23.38(11)
C9 S1 C10 N2 -156.30(8)
C9 C1 C2 C3 177.80(12)
C9 C1 C6 C5 -177.37(11)
C10 S1 C9 C1 166.30(8)
C10 N2 N3 C11 -176.48(10)
C11 C12 C13 C14 175.91(12)
C11 C12 C17 C16 -175.33(11)
C12 C13 C14 C15 0.1(2)
C13 C12 C17 C16 2.43(18)
C13 C14 C15 C16 0.9(2)
C14 C15 C16 C17 -0.3(2)
C15 C16 C17 C12 -1.40(19)
C17 C12 C13 C14 -1.79(18)
